data_1525421
loop_
_publ_author_name
'Vandenberg, J.M.'
'Barz, H.'

_publ_section_title
;
 The crystal structure of a new ternary silicide in the system
 rare-earth-ruthenium-silicon
;
_journal_name_full 'Materials Research Bulletin'
_journal_page_first 1493
_journal_page_last 1498
_journal_volume 15
_journal_year 1980
_chemical_formula_sum 'La Ru3 Si2'
_space_group_IT_number 176
_symmetry_space_group_name_Hall '-P 6c'
_symmetry_space_group_name_H-M 'P 63/m'
_cell_angle_alpha 90
_cell_angle_beta 90
_cell_angle_gamma 120
_cell_formula_units_Z 2
_cell_length_a 5.676
_cell_length_b 5.676
_cell_length_c 7.12
_cell_volume 198.653
_citation_journal_id_ASTM MRBUAC
_cod_data_source_file Vandenberg_MRBUAC_1980_479.cif
_cod_data_source_block La1Ru3Si2
_cod_original_cell_volume 198.6531
_cod_original_formula_sum 'La1 Ru3 Si2'
_cod_database_code 1525421

loop_
_symmetry_equiv_pos_as_xyz
x,y,z
x-y,x,z+1/2
-y,x-y,z
-x,-y,z+1/2
-x+y,-x,z
y,-x+y,z+1/2
-x,-y,-z
-x+y,-x,-z-1/2
y,-x+y,-z
x,y,-z-1/2
x-y,x,-z
-y,x-y,-z-1/2

loop_
_atom_site_label
_atom_site_type_symbol
_atom_site_fract_x
_atom_site_fract_y
_atom_site_fract_z
_atom_site_occupancy
_atom_site_U_iso_or_equiv
Si1 Si 0.3333 0.6667 0 1 0.0
Ru1 Ru 0.48 -0.01 0.25 1 0.0
La1 La 0 0 0 1 0.0
